data_4081464
loop_
_publ_author_name
'Kobayashi, Kyohei'
'Hirotsu, Masakazu'
'Kinoshita, Isamu'

_publ_section_title
;
 Skeletal Modification of Benzothiophene Mediated by Iron Carbonyls:
 Insertion of Terminal Alkynes with Migration of Amino and Alkoxy Groups
;
_journal_issue 18
_journal_name_full Organometallics
_journal_page_first 5030
_journal_paper_doi 10.1021/om400734s
_journal_volume 32
_journal_year 2013
_chemical_formula_moiety 'C20 H16 Fe2 O6 S'
_chemical_formula_sum 'C20 H16 Fe2 O6 S'
_chemical_formula_weight 496.09
_chemical_name_systematic ' ?'
_space_group_IT_number 14
_symmetry_cell_setting monoclinic
_symmetry_space_group_name_Hall '-P 2ybc'
_symmetry_space_group_name_H-M 'P 1 21/c 1'
_atom_sites_solution_hydrogens difmap
_atom_sites_solution_primary direct
_atom_sites_solution_secondary difmap
_audit_creation_method SHELXL-97
_cell_angle_alpha 90.00
_cell_angle_beta 93.371(2)
_cell_angle_gamma 90.00
_cell_formula_units_Z 4
_cell_length_a 8.5059(3)
_cell_length_b 11.3603(4)
_cell_length_c 20.9599(10)
_cell_measurement_reflns_used 5156
_cell_measurement_temperature 153
_cell_measurement_theta_max 27.4816
_cell_measurement_theta_min 4.0824
_cell_volume 2021.84(14)
_computing_cell_refinement 'CrystalClear (Rigaku Inc., 2007)'
_computing_data_collection 'CrystalClear (Rigaku Inc., 2007)'
_computing_molecular_graphics 'Ortep-3 for Windows (Farrugia, 1997)'
_computing_publication_material SHELXL97
_computing_structure_refinement 'SHELXL-97 (Sheldrick, 1997)'
_computing_structure_solution 'SIR97 (Altomare <i>et al.</i>,  1999)'
_diffrn_ambient_temperature 153
_diffrn_detector_area_resol_mean 14.6306
_diffrn_measured_fraction_theta_full 0.967
_diffrn_measured_fraction_theta_max 0.967
_diffrn_measurement_details
;
scan:
    Number of images: 600
               Slice: -80.0000 - 100.0000
         Image width: 0.3000
            Exp time: 10.0000
       Rotation axis: Phi
               Omega: 0.0000
                 Chi: 0.0000
                 Phi: 0.0000
                 XTD: 55.4759
              2theta: 24.7551
scan:
    Number of images: 200
               Slice: -15.0000 - 45.0000
         Image width: 0.3000
            Exp time: 10.0000
       Rotation axis: Omega
               Omega: 0.0000
                 Chi: 90.0000
                 Phi: 0.0000
                 XTD: 55.4759
              2theta: 24.7551
scan:
    Number of images: 200
               Slice: -15.0000 - 45.0000
         Image width: 0.3000
            Exp time: 10.0000
       Rotation axis: Omega
               Omega: 0.0000
                 Chi: 90.0000
                 Phi: 90.0000
                 XTD: 55.4759
              2theta: 24.7551
scan:
    Number of images: 200
               Slice: -15.0000 - 45.0000
         Image width: 0.3000
            Exp time: 10.0000
       Rotation axis: Omega
               Omega: 0.0000
                 Chi: 90.0000
                 Phi: 180.0000
                 XTD: 55.4759
              2theta: 24.7551
scan:
    Number of images: 200
               Slice: -15.0000 - 45.0000
         Image width: 0.3000
            Exp time: 10.0000
       Rotation axis: Omega
               Omega: 0.0000
                 Chi: 90.0000
                 Phi: 270.0000
                 XTD: 55.4759
              2theta: 24.7551
;
_diffrn_measurement_device 'Mercury70 (2x2 bin mode)'
_diffrn_measurement_device_details 'AFC7: Eulerian 3-circle'
_diffrn_measurement_device_type 'Rigaku/MSC Mercury CCD'
_diffrn_measurement_method '\w or \f'
_diffrn_radiation_detector CCD
_diffrn_radiation_monochromator 'Graphite Monochromator'
_diffrn_radiation_source 'Rotating Anode'
_diffrn_radiation_type MoK\a
_diffrn_radiation_wavelength 0.71075
_diffrn_reflns_av_R_equivalents 0.0158
_diffrn_reflns_av_unetI/netI 0.0164
_diffrn_reflns_limit_h_max 11
_diffrn_reflns_limit_h_min -10
_diffrn_reflns_limit_k_max 13
_diffrn_reflns_limit_k_min -14
_diffrn_reflns_limit_l_max 18
_diffrn_reflns_limit_l_min -27
_diffrn_reflns_number 14235
_diffrn_reflns_theta_full 27.49
_diffrn_reflns_theta_max 27.49
_diffrn_reflns_theta_min 4.08
_diffrn_source_current 120.0000
_diffrn_source_power 4.8000
_diffrn_source_voltage 40.0000
_exptl_absorpt_coefficient_mu 1.572
_exptl_absorpt_correction_T_max 0.7041
_exptl_absorpt_correction_T_min 0.6762
_exptl_absorpt_correction_type multi-scan
_exptl_absorpt_process_details '(Jacobson, 1998)'
_exptl_crystal_colour Red
_exptl_crystal_density_diffrn 1.630
_exptl_crystal_density_method 'not measured'
_exptl_crystal_description Prism
_exptl_crystal_F_000 1008
_exptl_crystal_size_max 0.27
_exptl_crystal_size_mid 0.26
_exptl_crystal_size_min 0.24
_refine_diff_density_max 0.488
_refine_diff_density_min -0.389
_refine_diff_density_rms 0.071
_refine_ls_extinction_method none
_refine_ls_goodness_of_fit_ref 1.203
_refine_ls_hydrogen_treatment refall
_refine_ls_matrix_type full
_refine_ls_number_parameters 326
_refine_ls_number_reflns 4478
_refine_ls_number_restraints 0
_refine_ls_restrained_S_all 1.203
_refine_ls_R_factor_all 0.0360
_refine_ls_R_factor_gt 0.0337
_refine_ls_shift/su_max 0.001
_refine_ls_shift/su_mean 0.000
_refine_ls_structure_factor_coef Fsqd
_refine_ls_weighting_details 'calc w=1/[\s^2^(Fo^2^)+(0.0279P)^2^+2.0427P] where P=(Fo^2^+2Fc^2^)/3'
_refine_ls_weighting_scheme calc
_refine_ls_wR_factor_gt 0.0766
_refine_ls_wR_factor_ref 0.0793
_reflns_number_gt 4201
_reflns_number_total 4478
_reflns_threshold_expression >2sigma(I)
_cod_data_source_file om400734s_si_002.cif
_cod_data_source_block 4
_cod_depositor_comments
;
The following automatic conversions were performed:

'_exptl_absorpt_correction_type' value 'Multi-scan' changed to
'multi-scan' according to
/home/saulius/struct/CIF-dictionaries/cif_core.dic dictionary named
'cif_core.dic' version 2.4.2 from 2011-04-26.

Automatic conversion script
Id: cif_fix_values 1891 2012-01-12 08:04:46Z andrius 
;
_cod_original_sg_symbol_H-M P21/c
_cod_database_code 4081464

loop_
_symmetry_equiv_pos_as_xyz
'x, y, z'
'-x, y+1/2, -z+1/2'
'-x, -y, -z'
'x, -y-1/2, z-1/2'

loop_
_atom_site_label
_atom_site_type_symbol
_atom_site_fract_x
_atom_site_fract_y
_atom_site_fract_z
_atom_site_U_iso_or_equiv
_atom_site_adp_type
_atom_site_occupancy
_atom_site_symmetry_multiplicity
_atom_site_calc_flag
C1 C 0.3260(2) 0.01031(19) 0.14488(10) 0.0237(4) Uani 1 1 d
C2 C 0.1906(3) -0.0572(2) 0.13760(12) 0.0279(4) Uani 1 1 d
C3 C 0.1103(3) -0.0848(2) 0.19190(14) 0.0349(5) Uani 1 1 d
C4 C 0.1630(3) -0.0423(2) 0.25114(13) 0.0357(5) Uani 1 1 d
C5 C 0.2963(3) 0.0280(2) 0.25791(11) 0.0307(5) Uani 1 1 d
C6 C 0.3808(3) 0.05436(19) 0.20458(10) 0.0247(4) Uani 1 1 d
C7 C 0.5259(2) 0.1278(2) 0.20760(10) 0.0245(4) Uani 1 1 d
C8 C 0.5140(3) 0.2417(2) 0.17577(9) 0.0238(4) Uani 1 1 d
C9 C 0.3680(2) 0.28118(19) 0.14537(10) 0.0229(4) Uani 1 1 d
C10 C 0.3653(2) 0.37424(19) 0.10185(9) 0.0230(4) Uani 1 1 d
C11 C 0.5189(2) 0.4037(2) 0.08009(10) 0.0244(4) Uani 1 1 d
C12 C 0.2148(3) 0.4292(2) 0.07394(10) 0.0261(4) Uani 1 1 d
C13 C 0.1564(3) 0.5235(2) 0.11959(11) 0.0307(5) Uani 1 1 d
C14 C -0.0061(3) 0.5688(3) 0.09638(14) 0.0410(6) Uani 1 1 d
C15 C 0.2738(3) 0.6245(2) 0.12736(13) 0.0375(6) Uani 1 1 d
C16 C 0.6860(3) -0.0608(2) 0.18150(10) 0.0290(5) Uani 1 1 d
C17 C 0.8428(3) 0.1452(2) 0.17470(11) 0.0309(5) Uani 1 1 d
C18 C 0.7877(2) 0.0161(2) 0.07187(10) 0.0270(4) Uani 1 1 d
C19 C 0.7032(3) 0.2456(2) 0.04766(11) 0.0302(5) Uani 1 1 d
C20 C 0.4230(3) 0.23868(19) -0.01174(10) 0.0270(4) Uani 1 1 d
O1 O 0.59593(19) 0.48886(14) 0.06948(8) 0.0324(4) Uani 1 1 d
O2 O 0.6920(2) -0.14568(17) 0.21044(9) 0.0420(4) Uani 1 1 d
O3 O 0.9490(2) 0.19270(17) 0.19796(11) 0.0471(5) Uani 1 1 d
O4 O 0.8601(2) -0.02725(18) 0.03436(8) 0.0379(4) Uani 1 1 d
O5 O 0.8265(2) 0.27023(18) 0.03196(10) 0.0455(5) Uani 1 1 d
O6 O 0.3693(2) 0.24174(15) -0.06271(8) 0.0391(4) Uani 1 1 d
S1 S 0.44684(6) 0.03480(5) 0.07943(2) 0.02142(11) Uani 1 1 d
Fe1 Fe 0.67382(3) 0.07231(3) 0.136371(13) 0.02229(9) Uani 1 1 d
Fe2 Fe 0.50627(3) 0.23554(3) 0.069033(13) 0.02061(8) Uani 1 1 d
H2 H 0.157(3) -0.084(2) 0.0957(14) 0.033(7) Uiso 1 1 d
H3 H 0.022(4) -0.133(3) 0.1867(15) 0.050(9) Uiso 1 1 d
H4 H 0.104(4) -0.063(3) 0.2854(14) 0.042(8) Uiso 1 1 d
H5 H 0.330(3) 0.058(2) 0.2999(13) 0.032(7) Uiso 1 1 d
H7 H 0.581(3) 0.131(2) 0.2481(12) 0.027(6) Uiso 1 1 d
H8 H 0.592(3) 0.301(3) 0.1873(13) 0.032(7) Uiso 1 1 d
H9 H 0.272(3) 0.241(2) 0.1538(12) 0.026(6) Uiso 1 1 d
H12A H 0.135(3) 0.366(3) 0.0684(13) 0.036(7) Uiso 1 1 d
H12B H 0.236(3) 0.466(3) 0.0329(13) 0.034(7) Uiso 1 1 d
H13 H 0.148(3) 0.487(3) 0.1613(14) 0.037(7) Uiso 1 1 d
H14A H -0.081(4) 0.504(3) 0.0910(15) 0.047(9) Uiso 1 1 d
H14B H -0.046(4) 0.627(3) 0.1272(16) 0.051(9) Uiso 1 1 d
H14C H 0.002(4) 0.607(3) 0.0543(16) 0.047(8) Uiso 1 1 d
H15A H 0.242(4) 0.681(3) 0.1567(17) 0.061(10) Uiso 1 1 d
H15B H 0.280(4) 0.670(3) 0.0853(16) 0.053(9) Uiso 1 1 d
H15C H 0.381(4) 0.597(3) 0.1407(14) 0.040(8) Uiso 1 1 d

loop_
_atom_site_aniso_label
_atom_site_aniso_U_11
_atom_site_aniso_U_22
_atom_site_aniso_U_33
_atom_site_aniso_U_23
_atom_site_aniso_U_13
_atom_site_aniso_U_12
C1 0.0240(10) 0.0218(10) 0.0255(10) 0.0041(8) 0.0044(8) 0.0022(8)
C2 0.0216(10) 0.0237(11) 0.0387(12) 0.0036(9) 0.0046(9) 0.0020(8)
C3 0.0237(11) 0.0258(11) 0.0568(15) 0.0086(11) 0.0150(10) 0.0031(9)
C4 0.0346(12) 0.0306(12) 0.0439(13) 0.0121(10) 0.0200(10) 0.0091(10)
C5 0.0358(12) 0.0292(12) 0.0281(11) 0.0087(9) 0.0113(9) 0.0100(9)
C6 0.0258(10) 0.0235(10) 0.0252(10) 0.0052(8) 0.0045(8) 0.0055(8)
C7 0.0257(10) 0.0289(11) 0.0188(9) -0.0006(8) 0.0004(7) 0.0025(8)
C8 0.0250(10) 0.0277(11) 0.0186(9) -0.0032(8) 0.0009(7) -0.0028(8)
C9 0.0222(10) 0.0242(10) 0.0227(9) -0.0027(8) 0.0039(7) -0.0006(8)
C10 0.0244(10) 0.0231(10) 0.0217(9) -0.0031(8) 0.0022(7) 0.0011(8)
C11 0.0251(10) 0.0254(10) 0.0226(9) -0.0009(8) 0.0006(7) -0.0009(8)
C12 0.0233(10) 0.0294(11) 0.0257(10) 0.0005(8) 0.0005(8) -0.0023(9)
C13 0.0317(12) 0.0363(13) 0.0243(10) 0.0057(9) 0.0037(8) 0.0102(10)
C14 0.0324(13) 0.0473(16) 0.0433(14) 0.0069(12) 0.0024(11) 0.0108(12)
C15 0.0413(14) 0.0335(13) 0.0365(13) -0.0076(11) -0.0084(10) 0.0093(11)
C16 0.0265(11) 0.0349(12) 0.0257(10) 0.0006(9) 0.0031(8) 0.0019(9)
C17 0.0284(11) 0.0286(12) 0.0357(11) -0.0017(9) 0.0005(9) 0.0065(9)
C18 0.0210(10) 0.0307(11) 0.0290(10) 0.0041(9) -0.0010(8) -0.0036(9)
C19 0.0300(12) 0.0282(11) 0.0327(11) 0.0044(9) 0.0036(9) 0.0011(9)
C20 0.0348(12) 0.0182(10) 0.0281(10) 0.0008(8) 0.0031(9) -0.0011(8)
O1 0.0316(8) 0.0255(8) 0.0405(9) 0.0010(7) 0.0063(7) -0.0071(7)
O2 0.0468(10) 0.0389(10) 0.0409(10) 0.0148(8) 0.0082(8) 0.0074(8)
O3 0.0312(9) 0.0385(10) 0.0693(13) -0.0155(9) -0.0161(9) 0.0015(8)
O4 0.0289(9) 0.0508(11) 0.0348(9) -0.0052(8) 0.0095(7) 0.0018(8)
O5 0.0300(9) 0.0478(12) 0.0600(12) 0.0181(9) 0.0143(8) -0.0013(8)
O6 0.0605(12) 0.0293(9) 0.0260(8) 0.0013(7) -0.0101(8) -0.0014(8)
S1 0.0220(2) 0.0222(2) 0.0201(2) -0.00071(17) 0.00182(17) -0.00176(18)
Fe1 0.02015(15) 0.02479(16) 0.02190(15) 0.00040(11) 0.00092(11) 0.00005(11)
Fe2 0.02193(15) 0.02136(16) 0.01866(14) 0.00004(10) 0.00224(11) -0.00128(11)

loop_
_atom_type_symbol
_atom_type_description
_atom_type_scat_dispersion_real
_atom_type_scat_dispersion_imag
_atom_type_scat_source
C C 0.0033 0.0016 'International Tables Vol C Tables 4.2.6.8 and 6.1.1.4'
H H 0.0000 0.0000 'International Tables Vol C Tables 4.2.6.8 and 6.1.1.4'
O O 0.0106 0.0060 'International Tables Vol C Tables 4.2.6.8 and 6.1.1.4'
S S 0.1246 0.1234 'International Tables Vol C Tables 4.2.6.8 and 6.1.1.4'
Fe Fe 0.3463 0.8444 'International Tables Vol C Tables 4.2.6.8 and 6.1.1.4'

loop_
_geom_angle_atom_site_label_1
_geom_angle_atom_site_label_2
_geom_angle_atom_site_label_3
_geom_angle
C2 C1 C6 121.8(2)
C2 C1 S1 120.98(17)
C6 C1 S1 117.05(16)
C1 C2 C3 118.5(2)
C1 C2 H2 118.6(17)
C3 C2 H2 122.8(17)
C4 C3 C2 120.4(2)
C4 C3 H3 122(2)
C2 C3 H3 118(2)
C3 C4 C5 120.8(2)
C3 C4 H4 116.3(19)
C5 C4 H4 122.8(19)
C4 C5 C6 119.9(2)
C4 C5 H5 119.5(17)
C6 C5 H5 120.7(17)
C5 C6 C1 118.6(2)
C5 C6 C7 123.4(2)
C1 C6 C7 117.99(18)
C8 C7 C6 116.31(18)
C8 C7 Fe1 88.25(13)
C6 C7 Fe1 109.33(14)
C8 C7 H7 113.2(16)
C6 C7 H7 115.3(16)
Fe1 C7 H7 111.0(15)
C9 C8 C7 121.11(19)
C9 C8 Fe2 65.87(11)
C7 C8 Fe2 115.33(14)
C9 C8 Fe1 124.22(14)
C7 C8 Fe1 56.50(11)
Fe2 C8 Fe1 68.48(6)
C9 C8 H8 117.3(16)
C7 C8 H8 118.4(16)
Fe2 C8 H8 104.6(16)
Fe1 C8 H8 103.6(16)
C10 C9 C8 120.5(2)
C10 C9 Fe2 71.23(12)
C8 C9 Fe2 75.70(12)
C10 C9 H9 120.0(15)
C8 C9 H9 119.4(15)
Fe2 C9 H9 122.7(15)
C9 C10 C11 113.62(18)
C9 C10 C12 123.16(19)
C11 C10 C12 122.82(19)
C9 C10 Fe2 70.18(12)
C11 C10 Fe2 62.07(11)
C12 C10 Fe2 131.63(14)
O1 C11 C10 139.4(2)
O1 C11 Fe2 143.75(18)
C10 C11 Fe2 76.33(13)
C10 C12 C13 110.14(17)
C10 C12 H12A 107.8(16)
C13 C12 H12A 109.5(16)
C10 C12 H12B 108.8(16)
C13 C12 H12B 109.2(17)
H12A C12 H12B 111(2)
C15 C13 C14 110.8(2)
C15 C13 C12 110.9(2)
C14 C13 C12 110.8(2)
C15 C13 H13 107.9(17)
C14 C13 H13 108.2(17)
C12 C13 H13 108.0(17)
C13 C14 H14A 110.9(19)
C13 C14 H14B 110.5(19)
H14A C14 H14B 109(3)
C13 C14 H14C 108.9(18)
H14A C14 H14C 108(3)
H14B C14 H14C 109(3)
C13 C15 H15A 112(2)
C13 C15 H15B 110.9(19)
H15A C15 H15B 104(3)
C13 C15 H15C 112.4(18)
H15A C15 H15C 109(3)
H15B C15 H15C 108(3)
O2 C16 Fe1 179.2(2)
O3 C17 Fe1 178.7(2)
O4 C18 Fe1 174.4(2)
O5 C19 Fe2 169.4(2)
O6 C20 Fe2 179.2(2)
C1 S1 Fe1 97.86(7)
C1 S1 Fe2 111.08(7)
Fe1 S1 Fe2 71.498(18)
C16 Fe1 C17 97.64(11)
C16 Fe1 C18 94.56(10)
C17 Fe1 C18 92.67(10)
C16 Fe1 C7 84.05(9)
C17 Fe1 C7 92.32(10)
C18 Fe1 C7 174.96(9)
C16 Fe1 S1 98.17(7)
C17 Fe1 S1 163.43(8)
C18 Fe1 S1 90.99(7)
C7 Fe1 S1 84.43(6)
C16 Fe1 C8 119.26(9)
C17 Fe1 C8 86.26(9)
C18 Fe1 C8 146.03(9)
C7 Fe1 C8 35.24(8)
S1 Fe1 C8 81.72(5)
C16 Fe1 Fe2 151.16(7)
C17 Fe1 Fe2 107.50(8)
C18 Fe1 Fe2 98.08(7)
C7 Fe1 Fe2 81.10(6)
S1 Fe1 Fe2 55.959(16)
C8 Fe1 Fe2 50.69(5)
C19 Fe2 C20 94.98(11)
C19 Fe2 C11 85.39(10)
C20 Fe2 C11 96.30(9)
C19 Fe2 C9 139.35(10)
C20 Fe2 C9 120.30(9)
C11 Fe2 C9 72.19(9)
C19 Fe2 C10 126.77(10)
C20 Fe2 C10 95.28(9)
C11 Fe2 C10 41.60(8)
C9 Fe2 C10 38.58(8)
C19 Fe2 C8 106.26(9)
C20 Fe2 C8 158.32(9)
C11 Fe2 C8 81.41(8)
C9 Fe2 C8 38.42(8)
C10 Fe2 C8 68.64(8)
C19 Fe2 S1 107.41(8)
C20 Fe2 S1 91.81(7)
C11 Fe2 S1 164.23(7)
C9 Fe2 S1 92.05(6)
C10 Fe2 S1 124.26(6)
C8 Fe2 S1 86.06(6)
C19 Fe2 Fe1 72.28(7)
C20 Fe2 Fe1 132.52(7)
C11 Fe2 Fe1 126.65(6)
C9 Fe2 Fe1 94.21(6)
C10 Fe2 Fe1 129.43(6)
C8 Fe2 Fe1 60.83(6)
S1 Fe2 Fe1 52.542(15)

loop_
_geom_bond_atom_site_label_1
_geom_bond_atom_site_label_2
_geom_bond_distance
C1 C2 1.385(3)
C1 C6 1.402(3)
C1 S1 1.784(2)
C2 C3 1.397(3)
C2 H2 0.96(3)
C3 C4 1.382(4)
C3 H3 0.93(3)
C4 C5 1.387(4)
C4 H4 0.93(3)
C5 C6 1.396(3)
C5 H5 0.97(3)
C6 C7 1.488(3)
C7 C8 1.456(3)
C7 Fe1 2.105(2)
C7 H7 0.95(3)
C8 C9 1.434(3)
C8 Fe2 2.235(2)
C8 Fe1 2.523(2)
C8 H8 0.97(3)
C9 C10 1.396(3)
C9 Fe2 2.105(2)
C9 H9 0.96(3)
C10 C11 1.448(3)
C10 C12 1.511(3)
C10 Fe2 2.119(2)
C11 O1 1.196(3)
C11 Fe2 1.927(2)
C12 C13 1.538(3)
C12 H12A 0.99(3)
C12 H12B 0.98(3)
C13 C15 1.523(4)
C13 C14 1.527(3)
C13 H13 0.97(3)
C14 H14A 0.97(3)
C14 H14B 0.99(3)
C14 H14C 0.99(3)
C15 H15A 0.94(4)
C15 H15B 1.03(3)
C15 H15C 0.99(3)
C16 O2 1.139(3)
C16 Fe1 1.783(2)
C17 O3 1.137(3)
C17 Fe1 1.806(2)
C18 O4 1.139(3)
C18 Fe1 1.824(2)
C19 O5 1.152(3)
C19 Fe2 1.763(2)
C19 Fe1 2.729(2)
C20 O6 1.138(3)
C20 Fe2 1.797(2)
S1 Fe1 2.2500(6)
S1 Fe2 2.3488(6)
Fe1 Fe2 2.6880(4)

loop_
_geom_torsion_atom_site_label_1
_geom_torsion_atom_site_label_2
_geom_torsion_atom_site_label_3
_geom_torsion_atom_site_label_4
_geom_torsion
C6 C1 C2 C3 -2.1(3)
S1 C1 C2 C3 172.76(17)
C1 C2 C3 C4 1.8(3)
C2 C3 C4 C5 -0.1(4)
C3 C4 C5 C6 -1.4(3)
C4 C5 C6 C1 1.2(3)
C4 C5 C6 C7 -179.2(2)
C2 C1 C6 C5 0.6(3)
S1 C1 C6 C5 -174.46(16)
C2 C1 C6 C7 -179.0(2)
S1 C1 C6 C7 5.9(3)
C5 C6 C7 C8 -112.6(2)
C1 C6 C7 C8 66.9(3)
C5 C6 C7 Fe1 149.46(18)
C1 C6 C7 Fe1 -31.0(2)
C6 C7 C8 C9 2.1(3)
Fe1 C7 C8 C9 112.85(18)
C6 C7 C8 Fe2 -73.9(2)
Fe1 C7 C8 Fe2 36.89(13)
C6 C7 C8 Fe1 -110.75(18)
C7 C8 C9 C10 -163.70(19)
Fe2 C8 C9 C10 -57.60(17)
Fe1 C8 C9 C10 -95.4(2)
C7 C8 C9 Fe2 -106.10(18)
Fe1 C8 C9 Fe2 -37.76(14)
C8 C9 C10 C11 14.3(3)
Fe2 C9 C10 C11 -45.49(15)
C8 C9 C10 C12 -172.77(19)
Fe2 C9 C10 C12 127.4(2)
C8 C9 C10 Fe2 59.78(18)
C9 C10 C11 O1 -137.8(3)
C12 C10 C11 O1 49.3(4)
Fe2 C10 C11 O1 172.8(3)
C9 C10 C11 Fe2 49.41(16)
C12 C10 C11 Fe2 -123.55(19)
C9 C10 C12 C13 84.6(3)
C11 C10 C12 C13 -103.1(2)
Fe2 C10 C12 C13 176.84(16)
C10 C12 C13 C15 63.7(2)
C10 C12 C13 C14 -172.7(2)
C2 C1 S1 Fe1 -155.88(17)
C6 C1 S1 Fe1 19.22(17)
C2 C1 S1 Fe2 130.99(17)
C6 C1 S1 Fe2 -53.91(18)
O2 C16 Fe1 C17 131(16)
O2 C16 Fe1 C18 -135(16)
O2 C16 Fe1 C7 40(16)
O2 C16 Fe1 S1 -44(16)
O2 C16 Fe1 C8 41(16)
O2 C16 Fe1 Fe2 -20(16)
O3 C17 Fe1 C16 170(100)
O3 C17 Fe1 C18 75(11)
O3 C17 Fe1 C7 -105(11)
O3 C17 Fe1 S1 -27(11)
O3 C17 Fe1 C8 -71(11)
O3 C17 Fe1 Fe2 -24(11)
O4 C18 Fe1 C16 -1(2)
O4 C18 Fe1 C17 96(2)
O4 C18 Fe1 C7 -75(2)
O4 C18 Fe1 S1 -100(2)
O4 C18 Fe1 C8 -176.3(19)
O4 C18 Fe1 Fe2 -155(2)
C8 C7 Fe1 C16 177.62(14)
C6 C7 Fe1 C16 -65.04(15)
C8 C7 Fe1 C17 80.18(14)
C6 C7 Fe1 C17 -162.48(15)
C8 C7 Fe1 C18 -108.1(10)
C6 C7 Fe1 C18 9.2(11)
C8 C7 Fe1 S1 -83.53(11)
C6 C7 Fe1 S1 33.81(13)
C6 C7 Fe1 C8 117.34(19)
C8 C7 Fe1 Fe2 -27.17(11)
C6 C7 Fe1 Fe2 90.16(13)
C1 S1 Fe1 C16 56.48(10)
Fe2 S1 Fe1 C16 166.16(7)
C1 S1 Fe1 C17 -106.0(3)
Fe2 S1 Fe1 C17 3.7(3)
C1 S1 Fe1 C18 151.24(10)
Fe2 S1 Fe1 C18 -99.09(7)
C1 S1 Fe1 C7 -26.67(9)
Fe2 S1 Fe1 C7 83.01(6)
C1 S1 Fe1 C8 -62.08(9)
Fe2 S1 Fe1 C8 47.60(5)
C1 S1 Fe1 Fe2 -109.68(7)
C9 C8 Fe1 C16 -110.12(19)
C7 C8 Fe1 C16 -2.71(16)
Fe2 C8 Fe1 C16 -147.04(9)
C9 C8 Fe1 C17 153.22(19)
C7 C8 Fe1 C17 -99.37(14)
Fe2 C8 Fe1 C17 116.30(9)
C9 C8 Fe1 C18 64.0(2)
C7 C8 Fe1 C18 171.40(15)
Fe2 C8 Fe1 C18 27.08(16)
C9 C8 Fe1 C7 -107.4(2)
Fe2 C8 Fe1 C7 -144.33(14)
C9 C8 Fe1 S1 -15.35(17)
C7 C8 Fe1 S1 92.06(12)
Fe2 C8 Fe1 S1 -52.27(4)
C9 C8 Fe1 Fe2 36.92(15)
C7 C8 Fe1 Fe2 144.33(14)
O5 C19 Fe2 C20 76.0(12)
O5 C19 Fe2 C11 -19.9(12)
O5 C19 Fe2 C9 -75.5(12)
O5 C19 Fe2 C10 -24.4(13)
O5 C19 Fe2 C8 -99.6(12)
O5 C19 Fe2 S1 169.5(12)
O5 C19 Fe2 Fe1 -150.8(12)
O6 C20 Fe2 C19 -125(17)
O6 C20 Fe2 C11 -40(17)
O6 C20 Fe2 C9 33(17)
O6 C20 Fe2 C10 2(17)
O6 C20 Fe2 C8 43(18)
O6 C20 Fe2 S1 127(17)
O6 C20 Fe2 Fe1 164(17)
O1 C11 Fe2 C19 13.3(3)
C10 C11 Fe2 C19 -174.61(13)
O1 C11 Fe2 C20 -81.2(3)
C10 C11 Fe2 C20 90.87(13)
O1 C11 Fe2 C9 158.9(3)
C10 C11 Fe2 C9 -28.98(11)
O1 C11 Fe2 C10 -172.1(3)
O1 C11 Fe2 C8 120.5(3)
C10 C11 Fe2 C8 -67.38(12)
O1 C11 Fe2 S1 158.25(18)
C10 C11 Fe2 S1 -29.7(3)
O1 C11 Fe2 Fe1 77.2(3)
C10 C11 Fe2 Fe1 -110.76(11)
C10 C9 Fe2 C19 90.78(17)
C8 C9 Fe2 C19 -39.0(2)
C10 C9 Fe2 C20 -55.84(15)
C8 C9 Fe2 C20 174.34(13)
C10 C9 Fe2 C11 31.05(12)
C8 C9 Fe2 C11 -98.77(14)
C8 C9 Fe2 C10 -129.82(18)
C10 C9 Fe2 C8 129.82(18)
C10 C9 Fe2 S1 -149.14(11)
C8 C9 Fe2 S1 81.04(12)
C10 C9 Fe2 Fe1 158.27(11)
C8 C9 Fe2 Fe1 28.46(12)
C9 C10 Fe2 C19 -125.59(14)
C11 C10 Fe2 C19 6.71(16)
C12 C10 Fe2 C19 117.2(2)
C9 C10 Fe2 C20 134.15(13)
C11 C10 Fe2 C20 -93.54(13)
C12 C10 Fe2 C20 16.9(2)
C9 C10 Fe2 C11 -132.31(17)
C12 C10 Fe2 C11 110.5(2)
C11 C10 Fe2 C9 132.31(17)
C12 C10 Fe2 C9 -117.2(3)
C9 C10 Fe2 C8 -30.83(12)
C11 C10 Fe2 C8 101.47(13)
C12 C10 Fe2 C8 -148.1(2)
C9 C10 Fe2 S1 38.33(14)
C11 C10 Fe2 S1 170.64(10)
C12 C10 Fe2 S1 -78.9(2)
C9 C10 Fe2 Fe1 -28.55(14)
C11 C10 Fe2 Fe1 103.75(11)
C12 C10 Fe2 Fe1 -145.78(17)
C9 C8 Fe2 C19 154.70(14)
C7 C8 Fe2 C19 -90.82(17)
Fe1 C8 Fe2 C19 -58.27(9)
C9 C8 Fe2 C20 -13.3(3)
C7 C8 Fe2 C20 101.2(3)
Fe1 C8 Fe2 C20 133.7(2)
C9 C8 Fe2 C11 72.10(13)
C7 C8 Fe2 C11 -173.42(17)
Fe1 C8 Fe2 C11 -140.87(8)
C7 C8 Fe2 C9 114.5(2)
Fe1 C8 Fe2 C9 147.03(14)
C9 C8 Fe2 C10 30.95(13)
C7 C8 Fe2 C10 145.43(18)
Fe1 C8 Fe2 C10 177.98(8)
C9 C8 Fe2 S1 -98.30(12)
C7 C8 Fe2 S1 16.17(15)
Fe1 C8 Fe2 S1 48.72(3)
C9 C8 Fe2 Fe1 -147.03(14)
C7 C8 Fe2 Fe1 -32.55(13)
C1 S1 Fe2 C19 141.52(11)
Fe1 S1 Fe2 C19 50.06(8)
C1 S1 Fe2 C20 -122.68(10)
Fe1 S1 Fe2 C20 145.85(8)
C1 S1 Fe2 C11 -1.6(2)
Fe1 S1 Fe2 C11 -93.1(2)
C1 S1 Fe2 C9 -2.27(9)
Fe1 S1 Fe2 C9 -93.73(6)
C1 S1 Fe2 C10 -25.04(10)
Fe1 S1 Fe2 C10 -116.50(7)
C1 S1 Fe2 C8 35.71(9)
Fe1 S1 Fe2 C8 -55.76(6)
C1 S1 Fe2 Fe1 91.47(7)
C16 Fe1 Fe2 C19 -159.23(17)
C17 Fe1 Fe2 C19 51.27(12)
C18 Fe1 Fe2 C19 -44.12(11)
C7 Fe1 Fe2 C19 140.91(10)
S1 Fe1 Fe2 C19 -129.83(8)
C8 Fe1 Fe2 C19 120.99(10)
C16 Fe1 Fe2 C20 -78.97(19)
C17 Fe1 Fe2 C20 131.53(13)
C18 Fe1 Fe2 C20 36.13(12)
C7 Fe1 Fe2 C20 -138.84(12)
S1 Fe1 Fe2 C20 -49.57(10)
C8 Fe1 Fe2 C20 -158.75(12)
C16 Fe1 Fe2 C11 130.83(17)
C17 Fe1 Fe2 C11 -18.67(11)
C18 Fe1 Fe2 C11 -114.06(11)
C7 Fe1 Fe2 C11 70.97(10)
S1 Fe1 Fe2 C11 160.23(8)
C8 Fe1 Fe2 C11 51.05(10)
C16 Fe1 Fe2 C9 59.95(16)
C17 Fe1 Fe2 C9 -89.55(10)
C18 Fe1 Fe2 C9 175.06(9)
C7 Fe1 Fe2 C9 0.09(8)
S1 Fe1 Fe2 C9 89.35(6)
C8 Fe1 Fe2 C9 -19.83(9)
C16 Fe1 Fe2 C10 77.34(17)
C17 Fe1 Fe2 C10 -72.16(11)
C18 Fe1 Fe2 C10 -167.55(10)
C7 Fe1 Fe2 C10 17.48(10)
S1 Fe1 Fe2 C10 106.74(8)
C8 Fe1 Fe2 C10 -2.44(10)
C16 Fe1 Fe2 C8 79.78(17)
C17 Fe1 Fe2 C8 -69.72(10)
C18 Fe1 Fe2 C8 -165.12(9)
C7 Fe1 Fe2 C8 19.91(9)
S1 Fe1 Fe2 C8 109.18(7)
C16 Fe1 Fe2 S1 -29.40(15)
C17 Fe1 Fe2 S1 -178.90(8)
C18 Fe1 Fe2 S1 85.71(7)
C7 Fe1 Fe2 S1 -89.27(6)
C8 Fe1 Fe2 S1 -109.18(7)
